data_1557297
loop_
_publ_author_name
'Warghude, Prakash K.'
'Sabale, Abhijeet S.'
'Bhat, Ramakrishna G.'

_publ_section_title
;
 Access to highly enantioselective and diastereoselective spirooxindole
 dihydrofuran fused pyrazolones.
;
_journal_issue 9
_journal_name_full 'Organic &amp; biomolecular chemistry'
_journal_page_first 1794
_journal_page_last 1799
_journal_paper_doi 10.1039/d0ob00007h
_journal_volume 18
_journal_year 2020
_chemical_absolute_configuration ad
_chemical_formula_moiety C23H19N3O5
_chemical_formula_sum 'C23 H19 N3 O5'
_chemical_formula_weight 417.41
_chemical_melting_point 401
_space_group_crystal_system monoclinic
_space_group_IT_number 4
_space_group_name_Hall 'P 2yb'
_space_group_name_H-M_alt 'P 1 21 1'
_atom_sites_solution_hydrogens geom
_audit_creation_method SHELXL-2014/7
_audit_update_record
;
2019-11-24 deposited with the CCDC.	2020-02-10 downloaded from the CCDC.
;
_cell_angle_alpha 90
_cell_angle_beta 115.450(5)
_cell_angle_gamma 90
_cell_formula_units_Z 2
_cell_length_a 11.2231(13)
_cell_length_b 8.1552(9)
_cell_length_c 11.9835(14)
_cell_measurement_reflns_used 9399
_cell_measurement_temperature 100(2)
_cell_measurement_theta_max 65.20
_cell_measurement_theta_min 4.09
_cell_volume 990.4(2)
_computing_cell_refinement 'Bruker SAINT'
_computing_data_collection 'Bruker APEX2'
_computing_data_reduction 'Bruker SAINT'
_computing_molecular_graphics 'Bruker SHELXTL'
_computing_publication_material 'Bruker SHELXTL'
_computing_structure_refinement 'SHELXL-2014 (Sheldrick 2014)'
_computing_structure_solution 'SHELXS-97 (Sheldrick 2008)'
_diffrn_ambient_temperature 100(2)
_diffrn_measured_fraction_theta_full 0.989
_diffrn_measured_fraction_theta_max 0.976
_diffrn_measurement_device_type 'Bruker APEX-II CCD'
_diffrn_measurement_method 'Omega and phi scans'
_diffrn_radiation_type CuK\a
_diffrn_radiation_wavelength 1.54178
_diffrn_reflns_av_R_equivalents 0.0677
_diffrn_reflns_av_unetI/netI 0.0421
_diffrn_reflns_Laue_measured_fraction_full 0.989
_diffrn_reflns_Laue_measured_fraction_max 0.976
_diffrn_reflns_limit_h_max 14
_diffrn_reflns_limit_h_min -14
_diffrn_reflns_limit_k_max 10
_diffrn_reflns_limit_k_min -10
_diffrn_reflns_limit_l_max 14
_diffrn_reflns_limit_l_min -12
_diffrn_reflns_number 23332
_diffrn_reflns_point_group_measured_fraction_full 0.988
_diffrn_reflns_point_group_measured_fraction_max 0.960
_diffrn_reflns_theta_full 67.679
_diffrn_reflns_theta_max 78.820
_diffrn_reflns_theta_min 4.085
_diffrn_source 'fine-focus sealed tube'
_exptl_absorpt_coefficient_mu 0.832
_exptl_absorpt_correction_T_max 0.7541
_exptl_absorpt_correction_T_min 0.6329
_exptl_absorpt_correction_type multi-scan
_exptl_absorpt_process_details SADABS
_exptl_crystal_colour colorless
_exptl_crystal_density_diffrn 1.400
_exptl_crystal_density_method 'not measured'
_exptl_crystal_description plate
_exptl_crystal_F_000 436
_exptl_crystal_recrystallization_method 'Re-crystallisation from solvent: Chloroform and Hexane'
_exptl_crystal_size_max 0.14
_exptl_crystal_size_mid 0.12
_exptl_crystal_size_min 0.09
_refine_diff_density_max 0.212
_refine_diff_density_min -0.208
_refine_diff_density_rms 0.045
_refine_ls_abs_structure_details
;
 Flack x determined using 1613 quotients [(I+)-(I-)]/[(I+)+(I-)]
 (Parsons, Flack and Wagner, Acta Cryst. B69 (2013) 249-259).
;
_refine_ls_abs_structure_Flack -0.03(11)
_refine_ls_extinction_coef 0.0182(15)
_refine_ls_extinction_expression Fc^*^=kFc[1+0.001xFc^2^\l^3^/sin(2\q)]^-1/4^
_refine_ls_extinction_method 'SHELXL-2014/7 (Sheldrick 2014'
_refine_ls_goodness_of_fit_ref 1.071
_refine_ls_hydrogen_treatment constr
_refine_ls_matrix_type full
_refine_ls_number_parameters 284
_refine_ls_number_reflns 4111
_refine_ls_number_restraints 1
_refine_ls_restrained_S_all 1.071
_refine_ls_R_factor_all 0.0421
_refine_ls_R_factor_gt 0.0368
_refine_ls_shift/su_max 0.000
_refine_ls_shift/su_mean 0.000
_refine_ls_structure_factor_coef Fsqd
_refine_ls_weighting_details 'w=1/[\s^2^(Fo^2^)+(0.0331P)^2^+0.4564P] where P=(Fo^2^+2Fc^2^)/3'
_refine_ls_weighting_scheme calc
_refine_ls_wR_factor_gt 0.0889
_refine_ls_wR_factor_ref 0.0954
_reflns_Friedel_coverage 0.836
_reflns_Friedel_fraction_full 0.987
_reflns_Friedel_fraction_max 0.943
_reflns_number_gt 3820
_reflns_number_total 4111
_reflns_threshold_expression 'I > 2\s(I)'
_cod_data_source_file d0ob00007h2.cif
_cod_data_source_block T1_a
_cod_depositor_comments
;Adding full bibliography for 1557297.cif.

 Adding full bibliography for 1557297.cif.
;
_cod_original_sg_symbol_H-M 'P 21'
_cod_database_code 1557297
_shelx_shelxl_version_number 2014/7
_shelx_space_group_comment
;
The symmetry employed for this shelxl refinement is uniquely defined
by the following loop, which should always be used as a source of
symmetry information in preference to the above space-group names.
They are only intended as comments.
;

loop_
_space_group_symop_operation_xyz
'x, y, z'
'-x, y+1/2, -z'

loop_
_atom_site_label
_atom_site_type_symbol
_atom_site_fract_x
_atom_site_fract_y
_atom_site_fract_z
_atom_site_U_iso_or_equiv
_atom_site_adp_type
_atom_site_occupancy
_atom_site_site_symmetry_order
_atom_site_calc_flag
_atom_site_refinement_flags_posn
_atom_site_refinement_flags_adp
O001 O 0.35668(19) 0.7337(2) 0.13271(18) 0.0234(4) Uani 1 1 d . .
N1 N 0.2254(2) 0.5320(3) 0.1592(2) 0.0212(5) Uani 1 1 d . .
O002 O 0.43513(19) 0.4326(3) 0.03584(17) 0.0235(4) Uani 1 1 d . .
O003 O 0.5317(2) 0.1922(2) 0.37201(19) 0.0261(5) Uani 1 1 d . .
O004 O 0.8153(2) 0.3007(3) 0.3727(2) 0.0300(5) Uani 1 1 d . .
O005 O 0.8179(2) 0.2194(3) 0.1940(2) 0.0371(6) Uani 1 1 d . .
N006 N 0.6052(2) 0.4383(3) 0.4700(2) 0.0221(5) Uani 1 1 d . .
N007 N 0.2181(2) 0.3578(3) 0.1547(2) 0.0224(5) Uani 1 1 d . .
C009 C 0.6398(3) 0.5925(3) 0.4405(3) 0.0209(6) Uani 1 1 d . .
C00A C 0.6142(3) 0.5968(3) 0.3163(3) 0.0195(6) Uani 1 1 d . .
C00B C 0.5569(3) 0.3650(4) 0.0699(3) 0.0243(6) Uani 1 1 d . .
H00B H 0.5880 0.3296 0.0116 0.029 Uiso 1 1 calc R U
C00C C 0.3195(3) 0.3036(3) 0.1428(3) 0.0216(6) Uani 1 1 d . .
C00D C 0.4129(3) 0.4391(4) 0.1461(2) 0.0196(5) Uani 1 1 d . .
C00E C 0.5604(3) 0.3360(3) 0.3713(3) 0.0199(6) Uani 1 1 d . .
C00F C 0.6292(3) 0.3525(3) 0.1922(3) 0.0212(6) Uani 1 1 d . .
C00G C 0.6438(3) 0.7352(3) 0.2667(3) 0.0231(6) Uani 1 1 d . .
H00G H 0.6295 0.7375 0.1827 0.028 Uiso 1 1 calc R U
C00H C 0.3312(3) 0.5913(3) 0.1437(2) 0.0194(6) Uani 1 1 d . .
C00I C 0.5552(3) 0.4339(4) 0.2580(2) 0.0198(5) Uani 1 1 d . .
C00J C 0.1188(3) 0.6219(3) 0.1638(3) 0.0204(6) Uani 1 1 d . .
C00K C 0.6936(3) 0.7252(4) 0.5181(3) 0.0266(6) Uani 1 1 d . .
H00K H 0.7127 0.7204 0.6033 0.032 Uiso 1 1 calc R U
C00L C 0.6949(3) 0.8712(4) 0.3423(3) 0.0273(6) Uani 1 1 d . .
H00L H 0.7137 0.9683 0.3091 0.033 Uiso 1 1 calc R U
C00M C 0.7627(3) 0.2834(3) 0.2489(3) 0.0241(6) Uani 1 1 d . .
C00N C -0.0037(3) 0.8726(4) 0.1328(3) 0.0274(6) Uani 1 1 d . .
H00N H -0.0190 0.9830 0.1049 0.033 Uiso 1 1 calc R U
C00O C 0.0941(3) 0.7824(4) 0.1200(3) 0.0244(6) Uani 1 1 d . .
H00O H 0.1443 0.8297 0.0815 0.029 Uiso 1 1 calc R U
C00P C -0.0793(3) 0.8027(4) 0.1860(3) 0.0306(7) Uani 1 1 d . .
H00P H -0.1452 0.8654 0.1964 0.037 Uiso 1 1 calc R U
C00Q C 0.0405(3) 0.5488(4) 0.2134(3) 0.0275(6) Uani 1 1 d . .
H00Q H 0.0544 0.4377 0.2397 0.033 Uiso 1 1 calc R U
C00R C -0.0582(3) 0.6403(4) 0.2241(3) 0.0328(7) Uani 1 1 d . .
H00R H -0.1122 0.5911 0.2579 0.039 Uiso 1 1 calc R U
C00S C 0.7186(3) 0.8664(4) 0.4656(3) 0.0283(7) Uani 1 1 d . .
H00S H 0.7525 0.9610 0.5155 0.034 Uiso 1 1 calc R U
C00T C 0.6381(3) 0.3828(4) 0.5957(3) 0.0289(7) Uani 1 1 d . .
H00A H 0.6185 0.2655 0.5946 0.043 Uiso 1 1 calc R U
H00C H 0.5857 0.4442 0.6292 0.043 Uiso 1 1 calc R U
H00D H 0.7322 0.4013 0.6476 0.043 Uiso 1 1 calc R U
C00U C 0.3302(3) 0.1284(4) 0.1137(3) 0.0298(7) Uani 1 1 d . .
H00E H 0.4184 0.0873 0.1678 0.045 Uiso 1 1 calc R U
H00F H 0.3156 0.1185 0.0272 0.045 Uiso 1 1 calc R U
H00H H 0.2636 0.0640 0.1268 0.045 Uiso 1 1 calc R U
C00V C 0.9475(3) 0.2360(5) 0.4390(3) 0.0428(9) Uani 1 1 d . .
H00I H 0.9774 0.2541 0.5278 0.064 Uiso 1 1 calc R U
H00J H 1.0072 0.2919 0.4113 0.064 Uiso 1 1 calc R U
H00M H 0.9472 0.1181 0.4228 0.064 Uiso 1 1 calc R U

loop_
_atom_site_aniso_label
_atom_site_aniso_U_11
_atom_site_aniso_U_22
_atom_site_aniso_U_33
_atom_site_aniso_U_23
_atom_site_aniso_U_13
_atom_site_aniso_U_12
O001 0.0254(10) 0.0186(9) 0.0289(11) 0.0046(8) 0.0143(9) 0.0007(8)
N1 0.0213(12) 0.0171(11) 0.0266(12) 0.0012(9) 0.0117(10) -0.0003(9)
O002 0.0268(10) 0.0278(10) 0.0187(9) 0.0003(8) 0.0123(8) 0.0038(9)
O003 0.0318(11) 0.0173(10) 0.0291(11) 0.0033(8) 0.0129(9) -0.0005(8)
O004 0.0233(10) 0.0345(12) 0.0287(11) 0.0023(9) 0.0078(8) 0.0030(9)
O005 0.0344(12) 0.0381(13) 0.0457(14) -0.0017(11) 0.0239(11) 0.0091(10)
N006 0.0254(12) 0.0219(11) 0.0183(11) 0.0004(10) 0.0085(9) 0.0006(10)
N007 0.0255(12) 0.0154(11) 0.0255(12) -0.0005(10) 0.0103(10) -0.0027(10)
C009 0.0189(13) 0.0218(13) 0.0215(13) 0.0000(11) 0.0083(11) 0.0025(10)
C00A 0.0190(13) 0.0166(12) 0.0227(14) -0.0011(10) 0.0089(11) 0.0003(10)
C00B 0.0252(14) 0.0213(13) 0.0290(15) -0.0016(12) 0.0142(12) 0.0016(12)
C00C 0.0245(14) 0.0190(13) 0.0180(13) -0.0003(10) 0.0060(11) -0.0009(11)
C00D 0.0254(13) 0.0180(12) 0.0172(12) 0.0014(11) 0.0106(10) 0.0006(12)
C00E 0.0213(13) 0.0191(13) 0.0206(13) 0.0014(10) 0.0102(11) 0.0030(10)
C00F 0.0251(13) 0.0173(13) 0.0245(14) -0.0013(11) 0.0138(11) 0.0002(11)
C00G 0.0219(13) 0.0203(14) 0.0274(15) 0.0013(11) 0.0108(11) 0.0006(11)
C00H 0.0223(14) 0.0192(13) 0.0168(13) 0.0022(10) 0.0087(11) 0.0020(11)
C00I 0.0238(13) 0.0162(12) 0.0218(13) -0.0002(11) 0.0121(11) 0.0025(11)
C00J 0.0200(13) 0.0197(13) 0.0198(13) -0.0021(10) 0.0068(11) -0.0008(10)
C00K 0.0250(14) 0.0277(15) 0.0256(15) -0.0061(12) 0.0093(12) 0.0007(12)
C00L 0.0241(14) 0.0200(13) 0.0387(17) 0.0005(12) 0.0145(13) 0.0000(12)
C00M 0.0240(14) 0.0192(13) 0.0315(15) 0.0014(11) 0.0143(12) -0.0013(11)
C00N 0.0228(14) 0.0240(14) 0.0305(15) 0.0011(12) 0.0068(12) 0.0019(11)
C00O 0.0206(13) 0.0243(14) 0.0280(15) 0.0029(12) 0.0101(11) 0.0001(11)
C00P 0.0256(15) 0.0328(17) 0.0349(17) -0.0045(13) 0.0145(13) 0.0040(13)
C00Q 0.0299(15) 0.0234(15) 0.0333(16) 0.0015(12) 0.0176(13) 0.0003(12)
C00R 0.0302(16) 0.0362(18) 0.0391(19) 0.0007(14) 0.0218(14) -0.0017(13)
C00S 0.0259(14) 0.0243(15) 0.0332(16) -0.0099(13) 0.0112(13) -0.0025(13)
C00T 0.0345(16) 0.0317(17) 0.0190(14) 0.0035(12) 0.0101(12) 0.0027(13)
C00U 0.0313(16) 0.0217(15) 0.0321(17) -0.0032(12) 0.0095(13) -0.0009(12)
C00V 0.0228(16) 0.051(2) 0.046(2) 0.0076(17) 0.0065(15) 0.0042(15)

loop_
_atom_type_symbol
_atom_type_description
_atom_type_scat_dispersion_real
_atom_type_scat_dispersion_imag
_atom_type_scat_source
C C 0.0181 0.0091 'International Tables Vol C Tables 4.2.6.8 and 6.1.1.4'
H H 0.0000 0.0000 'International Tables Vol C Tables 4.2.6.8 and 6.1.1.4'
N N 0.0311 0.0180 'International Tables Vol C Tables 4.2.6.8 and 6.1.1.4'
O O 0.0492 0.0322 'International Tables Vol C Tables 4.2.6.8 and 6.1.1.4'

loop_
_geom_angle_atom_site_label_1
_geom_angle_atom_site_label_2
_geom_angle_atom_site_label_3
_geom_angle
C00H N1 C00J 128.1(2)
C00H N1 N007 112.8(2)
C00J N1 N007 118.6(2)
C00B O002 C00D 106.6(2)
C00M O004 C00V 115.3(3)
C00E N006 C009 111.7(2)
C00E N006 C00T 122.9(3)
C009 N006 C00T 124.2(2)
C00C N007 N1 107.9(2)
C00K C009 C00A 122.0(3)
C00K C009 N006 128.2(3)
C00A C009 N006 109.8(2)
C00G C00A C009 120.2(3)
C00G C00A C00I 131.1(3)
C009 C00A C00I 108.7(2)
C00F C00B O002 114.6(2)
C00F C00B H00B 122.7
O002 C00B H00B 122.7
N007 C00C C00U 121.4(3)
N007 C00C C00D 112.5(2)
C00U C00C C00D 125.7(3)
O002 C00D C00C 109.8(2)
O002 C00D C00H 110.4(2)
C00C C00D C00H 100.9(2)
O002 C00D C00I 105.4(2)
C00C C00D C00I 116.0(2)
C00H C00D C00I 114.4(2)
O003 C00E N006 125.9(3)
O003 C00E C00I 126.2(3)
N006 C00E C00I 107.8(2)
C00B C00F C00M 123.6(3)
C00B C00F C00I 109.0(2)
C00M C00F C00I 127.2(2)
C00A C00G C00L 118.7(3)
C00A C00G H00G 120.7
C00L C00G H00G 120.7
O001 C00H N1 127.6(3)
O001 C00H C00D 127.4(3)
N1 C00H C00D 104.9(2)
C00A C00I C00F 113.2(2)
C00A C00I C00E 101.7(2)
C00F C00I C00E 113.9(2)
C00A C00I C00D 116.7(2)
C00F C00I C00D 98.6(2)
C00E C00I C00D 113.5(2)
C00Q C00J C00O 120.3(3)
C00Q C00J N1 119.5(2)
C00O C00J N1 120.2(3)
C009 C00K C00S 117.1(3)
C009 C00K H00K 121.4
C00S C00K H00K 121.4
C00S C00L C00G 120.6(3)
C00S C00L H00L 119.7
C00G C00L H00L 119.7
O005 C00M O004 124.3(3)
O005 C00M C00F 125.4(3)
O004 C00M C00F 110.3(2)
C00P C00N C00O 120.3(3)
C00P C00N H00N 119.8
C00O C00N H00N 119.8
C00N C00O C00J 119.7(3)
C00N C00O H00O 120.1
C00J C00O H00O 120.1
C00N C00P C00R 119.5(3)
C00N C00P H00P 120.3
C00R C00P H00P 120.3
C00R C00Q C00J 119.1(3)
C00R C00Q H00Q 120.5
C00J C00Q H00Q 120.5
C00Q C00R C00P 120.9(3)
C00Q C00R H00R 119.5
C00P C00R H00R 119.5
C00L C00S C00K 121.3(3)
C00L C00S H00S 119.3
C00K C00S H00S 119.3
N006 C00T H00A 109.5
N006 C00T H00C 109.5
H00A C00T H00C 109.5
N006 C00T H00D 109.5
H00A C00T H00D 109.5
H00C C00T H00D 109.5
C00C C00U H00E 109.5
C00C C00U H00F 109.5
H00E C00U H00F 109.5
C00C C00U H00H 109.5
H00E C00U H00H 109.5
H00F C00U H00H 109.5
O004 C00V H00I 109.5
O004 C00V H00J 109.5
H00I C00V H00J 109.5
O004 C00V H00M 109.5
H00I C00V H00M 109.5
H00J C00V H00M 109.5

loop_
_geom_bond_atom_site_label_1
_geom_bond_atom_site_label_2
_geom_bond_distance
O001 C00H 1.216(3)
N1 C00H 1.367(4)
N1 C00J 1.425(4)
N1 N007 1.423(3)
O002 C00B 1.364(3)
O002 C00D 1.447(3)
O003 C00E 1.217(3)
O004 C00M 1.348(4)
O004 C00V 1.449(4)
O005 C00M 1.199(4)
N006 C00E 1.356(4)
N006 C009 1.405(4)
N006 C00T 1.460(4)
N007 C00C 1.285(4)
C009 C00K 1.385(4)
C009 C00A 1.390(4)
C00A C00G 1.381(4)
C00A C00I 1.514(4)
C00B C00F 1.340(4)
C00B H00B 0.9500
C00C C00U 1.488(4)
C00C C00D 1.511(4)
C00D C00H 1.536(4)
C00D C00I 1.585(4)
C00E C00I 1.554(4)
C00F C00M 1.466(4)
C00F C00I 1.522(4)
C00G C00L 1.390(4)
C00G H00G 0.9500
C00J C00Q 1.388(4)
C00J C00O 1.393(4)
C00K C00S 1.397(5)
C00K H00K 0.9500
C00L C00S 1.385(5)
C00L H00L 0.9500
C00N C00P 1.385(5)
C00N C00O 1.384(4)
C00N H00N 0.9500
C00O H00O 0.9500
C00P C00R 1.387(5)
C00P H00P 0.9500
C00Q C00R 1.386(4)
C00Q H00Q 0.9500
C00R H00R 0.9500
C00S H00S 0.9500
C00T H00A 0.9800
C00T H00C 0.9800
C00T H00D 0.9800
C00U H00E 0.9800
C00U H00F 0.9800
C00U H00H 0.9800
C00V H00I 0.9800
C00V H00J 0.9800
C00V H00M 0.9800
